data_4320104
loop_
_publ_author_name
'Carl Ohrenberg'
'Louise M. Liable-Sands'
'Arnold L. Rheingold'
'Charles G. Riordan'

_publ_section_title
;
 Structural Diversity in a Family of Copper(I) Thioether Complexes
;
_journal_name_full 'Inorganic Chemistry'
_journal_page_first 4276
_journal_page_last 4283
_journal_paper_doi 10.1021/ic010273a
_journal_volume 40
_journal_year 2001
_chemical_formula_sum 'C44 H50 B Cu P2 S2'
_chemical_formula_weight 779.25
_chemical_name_systematic
;
   ?
;
_space_group_IT_number 19
_symmetry_cell_setting orthorhombic
_symmetry_space_group_name_Hall 'P 2ac 2ab'
_symmetry_space_group_name_H-M 'P 21 21 21'
_atom_sites_solution_hydrogens geom
_atom_sites_solution_primary direct
_atom_sites_solution_secondary difmap
_audit_creation_method SHELXL
_cell_angle_alpha 90.00
_cell_angle_beta 90.00
_cell_angle_gamma 90.00
_cell_formula_units_Z 4
_cell_length_a 12.9902(2)
_cell_length_b 14.8748(3)
_cell_length_c 21.4937(4)
_cell_measurement_temperature 198(2)
_cell_volume 4153.16(13)
_computing_structure_refinement 'SHELXL-93 (Sheldrick, 1993)'
_computing_structure_solution 'SHELXS-86 (Sheldrick, 1990)'
_diffrn_ambient_temperature 198(2)
_diffrn_radiation_monochromator graphite
_diffrn_radiation_source 'fine-focus sealed tube'
_diffrn_radiation_type MoK\a
_diffrn_radiation_wavelength 0.71073
_diffrn_reflns_av_R_equivalents 0.0610
_diffrn_reflns_av_sigmaI/netI 0.0980
_diffrn_reflns_limit_h_max 14
_diffrn_reflns_limit_h_min -17
_diffrn_reflns_limit_k_max 18
_diffrn_reflns_limit_k_min -19
_diffrn_reflns_limit_l_max 27
_diffrn_reflns_limit_l_min -27
_diffrn_reflns_number 14199
_diffrn_reflns_theta_max 26.00
_diffrn_reflns_theta_min 1.66
_exptl_absorpt_coefficient_mu 0.733
_exptl_crystal_colour colorless
_exptl_crystal_density_diffrn 1.246
_exptl_crystal_description rod
_exptl_crystal_F_000 1640
_exptl_crystal_size_max 0.40
_exptl_crystal_size_mid 0.35
_exptl_crystal_size_min 0.20
_refine_diff_density_max 0.536
_refine_diff_density_min -0.767
_refine_diff_density_rms 0.084
_refine_ls_abs_structure_details 'Flack H D (1983), Acta Cryst. A39, 876-881'
_refine_ls_abs_structure_Flack 0.049(15)
_refine_ls_extinction_method none
_refine_ls_goodness_of_fit_all 1.032
_refine_ls_goodness_of_fit_obs 1.046
_refine_ls_matrix_type full
_refine_ls_number_parameters 456
_refine_ls_number_reflns 8069
_refine_ls_number_restraints 0
_refine_ls_restrained_S_all 1.185
_refine_ls_restrained_S_obs 1.046
_refine_ls_R_factor_all 0.0837
_refine_ls_R_factor_obs 0.0496
_refine_ls_shift/esd_max -0.013
_refine_ls_shift/esd_mean 0.001
_refine_ls_structure_factor_coef Fsqd
_refine_ls_weighting_details 'w=1/[\s^2^(Fo^2^)+(0.0400P)^2^+0.0000P] where P=(Fo^2^+2Fc^2^)/3'
_refine_ls_weighting_scheme calc
_refine_ls_wR_factor_all 0.1334
_refine_ls_wR_factor_obs 0.0996
_reflns_number_observed 5880
_reflns_number_total 8083
_reflns_observed_criterion >2sigma(I)
_cod_data_source_file ic010273a_4.cif
_cod_data_source_block cgr53(4)
_cod_depositor_comments
;
The following automatic conversions were performed:

'_symmetry_cell_setting' value 'Orthorhombic' changed to
'orthorhombic' according to the built-in table from CIF Core
dictionary named 'cif_core.dic' version 2.4.1 from 2010-06-29.

Automatic conversion script
Id: cif_fix_values 1646 2011-03-28 12:23:43Z adriana 

The following automatic conversions were performed:

'_refine_ls_weighting_scheme' value 'calc
w=1/[\s^2^(Fo^2^)+(0.0400P)^2^+0.0000P] where P=(Fo^2^+2Fc^2^)/3' was
changed to 'calc'. New tag '_refine_ls_weighting_details' was
created. The value of the new tag was set to
'w=1/[\s^2^(Fo^2^)+(0.0400P)^2^+0.0000P] where P=(Fo^2^+2Fc^2^)/3'.

Automatic conversion script
Id: cif_fix_values 3143 2015-03-26 13:38:13Z robertas 
;
_cod_original_cell_volume 4153.15(9)
_cod_database_code 4320104

loop_
_symmetry_equiv_pos_as_xyz
'x, y, z'
'-x+1/2, -y, z+1/2'
'-x, y+1/2, -z+1/2'
'x+1/2, -y+1/2, -z'

loop_
_atom_site_aniso_label
_atom_site_aniso_U_11
_atom_site_aniso_U_22
_atom_site_aniso_U_33
_atom_site_aniso_U_23
_atom_site_aniso_U_13
_atom_site_aniso_U_12
Cu1 0.0290(3) 0.0289(2) 0.0418(3) -0.0025(2) -0.0018(3) 0.0052(2)
S1 0.0496(8) 0.0336(5) 0.0512(8) 0.0003(5) 0.0096(7) 0.0119(6)
S2 0.0374(7) 0.0304(5) 0.0484(7) 0.0038(5) 0.0010(5) 0.0027(5)
P1 0.0290(6) 0.0316(6) 0.0433(7) -0.0041(5) -0.0074(6) 0.0055(5)
P2 0.0286(6) 0.0251(5) 0.0375(7) -0.0015(5) -0.0035(6) 0.0024(5)
C1 0.075(4) 0.045(3) 0.087(4) 0.006(3) 0.007(4) 0.030(3)
C2 0.045(4) 0.055(3) 0.091(5) -0.007(3) 0.024(3) 0.003(3)
C3 0.062(4) 0.030(2) 0.071(4) 0.004(2) 0.001(3) 0.010(2)
C4 0.035(3) 0.035(3) 0.105(4) 0.012(3) 0.014(3) 0.000(2)
C5 0.080(6) 0.101(6) 0.237(12) 0.061(7) 0.095(8) 0.024(6)
C6 0.087(12) 0.181(19) 0.323(29) 0.161(20) 0.019(19) -0.028(14)
C6' 0.094(16) 0.025(7) 0.097(13) -0.020(8) 0.082(13) -0.003(8)
C7 0.124(7) 0.080(4) 0.093(5) 0.014(4) 0.046(5) 0.017(5)
C8 0.233(12) 0.166(8) 0.078(5) 0.068(6) 0.036(6) 0.064(9)
C11 0.036(3) 0.074(4) 0.081(4) -0.011(3) -0.002(3) 0.006(3)
C12 0.034(4) 0.124(6) 0.099(5) -0.027(5) 0.008(4) 0.013(4)
C13 0.040(4) 0.173(8) 0.088(5) -0.051(6) -0.007(4) 0.041(5)
C14 0.067(5) 0.148(7) 0.061(4) -0.017(4) -0.019(4) 0.069(5)
C15 0.053(4) 0.081(4) 0.049(3) -0.016(3) -0.012(3) 0.034(3)
C16 0.036(3) 0.044(2) 0.049(3) -0.018(3) -0.004(2) 0.014(2)
C21 0.085(5) 0.035(2) 0.053(3) -0.002(2) -0.017(3) -0.004(3)
C22 0.094(5) 0.038(3) 0.073(4) 0.007(3) -0.019(4) -0.012(3)
C23 0.054(4) 0.054(3) 0.077(4) 0.025(3) -0.014(3) -0.014(3)
C24 0.042(3) 0.064(3) 0.045(3) 0.014(3) 0.005(2) 0.007(3)
C25 0.034(3) 0.035(2) 0.055(3) 0.004(2) -0.006(3) 0.010(2)
C26 0.030(3) 0.028(2) 0.056(3) 0.003(2) -0.017(2) 0.005(2)
C31 0.039(3) 0.037(2) 0.045(3) 0.000(2) -0.010(2) 0.005(2)
C32 0.059(4) 0.037(2) 0.056(3) 0.005(2) 0.003(3) 0.024(2)
C33 0.067(4) 0.029(2) 0.066(4) -0.005(2) 0.005(3) 0.006(3)
C34 0.049(3) 0.035(2) 0.073(4) -0.005(2) -0.006(3) -0.014(2)
C35 0.039(3) 0.033(2) 0.059(3) -0.001(2) -0.001(3) 0.006(2)
C36 0.031(2) 0.031(2) 0.033(2) 0.004(2) -0.001(2) 0.002(2)
C41 0.061(4) 0.036(2) 0.052(3) -0.001(2) -0.005(3) 0.002(2)
C42 0.113(6) 0.020(2) 0.102(5) -0.006(3) -0.017(5) 0.013(3)
C43 0.107(6) 0.036(3) 0.077(4) 0.011(3) -0.013(4) -0.023(3)
C44 0.075(4) 0.051(3) 0.081(4) 0.011(3) 0.017(4) -0.016(3)
C45 0.050(4) 0.036(3) 0.073(4) 0.009(2) -0.002(3) 0.001(2)
C46 0.037(3) 0.027(2) 0.042(3) -0.001(2) -0.009(2) -0.001(2)
C51 0.042(3) 0.038(2) 0.049(3) -0.007(2) -0.008(3) -0.004(2)
C52 0.048(4) 0.042(3) 0.079(4) -0.006(3) -0.027(3) -0.012(3)
C53 0.084(5) 0.034(3) 0.056(4) 0.005(2) -0.038(4) -0.017(3)
C54 0.079(4) 0.033(2) 0.043(3) -0.005(2) -0.011(3) -0.011(3)
C55 0.053(3) 0.024(2) 0.054(3) 0.002(2) -0.006(3) 0.002(2)
C56 0.036(3) 0.021(2) 0.045(3) -0.002(2) -0.005(2) -0.007(2)
C61 0.036(3) 0.034(2) 0.045(3) 0.002(2) 0.010(2) 0.001(2)
C62 0.054(3) 0.047(3) 0.046(3) -0.006(2) 0.009(3) 0.001(2)
C63 0.049(3) 0.034(2) 0.061(4) -0.005(2) 0.020(3) 0.004(2)
C64 0.051(4) 0.028(2) 0.060(4) 0.003(2) 0.001(3) 0.007(2)
C65 0.038(3) 0.033(2) 0.044(3) 0.005(2) -0.003(2) -0.002(2)
C66 0.024(2) 0.025(2) 0.045(3) 0.000(2) -0.003(2) -0.001(2)

loop_
_atom_site_label
_atom_site_type_symbol
_atom_site_fract_x
_atom_site_fract_y
_atom_site_fract_z
_atom_site_U_iso_or_equiv
_atom_site_thermal_displace_type
_atom_site_occupancy
_atom_site_calc_flag
_atom_site_refinement_flags
_atom_site_disorder_group
Cu1 Cu 0.70868(4) 0.31929(3) 0.22490(2) 0.03320(15) Uani 1 d . .
S1 S 0.62397(10) 0.40894(7) 0.29902(6) 0.0448(3) Uani 1 d . .
S2 S 0.72579(9) 0.19270(7) 0.29109(5) 0.0387(3) Uani 1 d . .
P1 P 0.62425(9) 0.29820(7) 0.13231(5) 0.0346(3) Uani 1 d . .
P2 P 0.87755(9) 0.36667(6) 0.21305(5) 0.0304(3) Uani 1 d . .
C1 C 0.5534(5) 0.4988(3) 0.2610(3) 0.069(2) Uani 1 d . .
H1A H 0.6018(5) 0.5384(3) 0.2393(3) 0.104 Uiso 1 calc R .
H1B H 0.5154(5) 0.5334(3) 0.2922(3) 0.104 Uiso 1 calc R .
H1C H 0.5050(5) 0.4731(3) 0.2309(3) 0.104 Uiso 1 calc R .
C2 C 0.5215(4) 0.3451(3) 0.3356(3) 0.064(2) Uani 1 d . .
H2A H 0.4863(4) 0.3848(3) 0.3658(3) 0.076 Uiso 1 calc R .
H2B H 0.4706(4) 0.3291(3) 0.3031(3) 0.076 Uiso 1 calc R .
C3 C 0.7492(4) 0.0861(3) 0.2520(2) 0.0545(14) Uani 1 d . .
H3A H 0.8172(4) 0.0874(3) 0.2323(2) 0.082 Uiso 1 calc R .
H3B H 0.6963(4) 0.0764(3) 0.2202(2) 0.082 Uiso 1 calc R .
H3C H 0.7468(4) 0.0372(3) 0.2825(2) 0.082 Uiso 1 calc R .
C4 C 0.5982(4) 0.1733(3) 0.3232(3) 0.0586(15) Uani 1 d . .
H4A H 0.5487(4) 0.1688(3) 0.2883(3) 0.070 Uiso 1 calc R .
H4B H 0.5985(4) 0.1146(3) 0.3449(3) 0.070 Uiso 1 calc R .
C5 C 0.4536(7) 0.2079(6) 0.4040(6) 0.139(5) Uani 1 d . .
C6 C 0.3732(13) 0.2175(13) 0.3859(12) 0.197(11) Uani 0.65 d P 1
H6A H 0.3247(13) 0.1848(13) 0.4125(12) 0.296 Uiso 0.65 calc PR 1
H6B H 0.3688(13) 0.1943(13) 0.3433(12) 0.296 Uiso 0.65 calc PR 1
H6C H 0.3560(13) 0.2816(13) 0.3861(12) 0.296 Uiso 0.65 calc PR 1
C6' C 0.3829(16) 0.2570(9) 0.4431(9) 0.072(7) Uani 0.35 d P 2
H6'A H 0.3270(16) 0.2170(9) 0.4563(9) 0.108 Uiso 0.35 calc PR 2
H6'B H 0.3541(16) 0.3077(9) 0.4197(9) 0.108 Uiso 0.35 calc PR 2
H6'C H 0.4194(16) 0.2796(9) 0.4798(9) 0.108 Uiso 0.35 calc PR 2
C7 C 0.6405(6) 0.2721(5) 0.4257(3) 0.099(3) Uani 1 d . .
H7A H 0.6964(6) 0.3084(5) 0.4071(3) 0.119 Uiso 1 calc R .
H7B H 0.6078(6) 0.3089(5) 0.4587(3) 0.119 Uiso 1 calc R .
C8 C 0.6887(8) 0.1863(6) 0.4563(4) 0.159(5) Uani 1 d . .
H8A H 0.7391(8) 0.2044(6) 0.4878(4) 0.238 Uiso 1 calc R .
H8B H 0.7229(8) 0.1502(6) 0.4243(4) 0.238 Uiso 1 calc R .
H8C H 0.6342(8) 0.1507(6) 0.4760(4) 0.238 Uiso 1 calc R .
C11 C 0.4260(4) 0.2749(4) 0.1765(3) 0.064(2) Uani 1 d . .
H11A H 0.4587(4) 0.2352(4) 0.2049(3) 0.077 Uiso 1 calc R .
C12 C 0.3198(5) 0.2851(5) 0.1786(4) 0.086(2) Uani 1 d . .
H12A H 0.2802(5) 0.2524(5) 0.2081(4) 0.103 Uiso 1 calc R .
C13 C 0.2721(5) 0.3429(6) 0.1377(4) 0.100(3) Uani 1 d . .
H13A H 0.1994(5) 0.3494(6) 0.1387(4) 0.120 Uiso 1 calc R .
C14 C 0.3284(6) 0.3909(6) 0.0956(3) 0.092(3) Uani 1 d . .
H14A H 0.2950(6) 0.4307(6) 0.0676(3) 0.111 Uiso 1 calc R .
C15 C 0.4366(4) 0.3811(4) 0.0940(2) 0.061(2) Uani 1 d . .
H15A H 0.4760(4) 0.4156(4) 0.0654(2) 0.073 Uiso 1 calc R .
C16 C 0.4855(4) 0.3222(3) 0.1335(2) 0.0429(12) Uani 1 d . .
C21 C 0.6868(5) 0.4583(3) 0.0765(3) 0.058(2) Uani 1 d . .
H21A H 0.6645(5) 0.4852(3) 0.1142(3) 0.069 Uiso 1 calc R .
C22 C 0.7305(5) 0.5108(3) 0.0296(3) 0.068(2) Uani 1 d . .
H22A H 0.7359(5) 0.5739(3) 0.0355(3) 0.082 Uiso 1 calc R .
C23 C 0.7655(4) 0.4738(3) -0.0241(3) 0.062(2) Uani 1 d . .
H23A H 0.7960(4) 0.5108(3) -0.0551(3) 0.074 Uiso 1 calc R .
C24 C 0.7566(4) 0.3818(3) -0.0339(2) 0.0505(13) Uani 1 d . .
H24A H 0.7802(4) 0.3555(3) -0.0716(2) 0.061 Uiso 1 calc R .
C25 C 0.7122(4) 0.3282(3) 0.0128(2) 0.0414(11) Uani 1 d . .
H25A H 0.7072(4) 0.2651(3) 0.0065(2) 0.050 Uiso 1 calc R .
C26 C 0.6759(3) 0.3650(3) 0.0674(2) 0.0378(12) Uani 1 d . .
C31 C 0.7222(4) 0.1398(3) 0.1002(2) 0.0407(11) Uani 1 d . .
H31A H 0.7796(4) 0.1669(3) 0.1202(2) 0.049 Uiso 1 calc R .
C32 C 0.7341(4) 0.0561(3) 0.0716(2) 0.0505(14) Uani 1 d . .
H32A H 0.7996(4) 0.0277(3) 0.0709(2) 0.061 Uiso 1 calc R .
C33 C 0.6499(4) 0.0148(3) 0.0441(3) 0.0542(15) Uani 1 d . .
H33A H 0.6570(4) -0.0429(3) 0.0257(3) 0.065 Uiso 1 calc R .
C34 C 0.5562(4) 0.0573(3) 0.0437(3) 0.0526(14) Uani 1 d . .
H34A H 0.4988(4) 0.0294(3) 0.0243(3) 0.063 Uiso 1 calc R .
C35 C 0.5447(4) 0.1412(3) 0.0716(2) 0.0433(12) Uani 1 d . .
H35A H 0.4792(4) 0.1695(3) 0.0712(2) 0.052 Uiso 1 calc R .
C36 C 0.6274(3) 0.1845(3) 0.1000(2) 0.0315(9) Uani 1 d . .
C41 C 0.8446(4) 0.5466(3) 0.1883(2) 0.0499(13) Uani 1 d . .
H41A H 0.7836(4) 0.5381(3) 0.2120(2) 0.060 Uiso 1 calc R .
C42 C 0.8706(6) 0.6322(3) 0.1644(3) 0.078(2) Uani 1 d . .
H42A H 0.8273(6) 0.6820(3) 0.1735(3) 0.094 Uiso 1 calc R .
C43 C 0.9553(6) 0.6454(3) 0.1290(3) 0.073(2) Uani 1 d . .
H43A H 0.9692(6) 0.7030(3) 0.1119(3) 0.088 Uiso 1 calc R .
C44 C 1.0208(5) 0.5751(3) 0.1180(3) 0.069(2) Uani 1 d . .
H44A H 1.0816(5) 0.5845(3) 0.0944(3) 0.083 Uiso 1 calc R .
C45 C 0.9988(4) 0.4894(3) 0.1413(3) 0.0530(15) Uani 1 d . .
H45A H 1.0446(4) 0.4410(3) 0.1331(3) 0.064 Uiso 1 calc R .
C46 C 0.9111(4) 0.4747(3) 0.1761(2) 0.0355(11) Uani 1 d . .
C51 C 1.0615(4) 0.3799(3) 0.2835(2) 0.0433(11) Uani 1 d . .
H51A H 1.0964(4) 0.3797(3) 0.2447(2) 0.052 Uiso 1 calc R .
C52 C 1.1175(4) 0.3873(3) 0.3377(3) 0.056(2) Uani 1 d . .
H52A H 1.1905(4) 0.3911(3) 0.3365(3) 0.068 Uiso 1 calc R .
C53 C 1.0653(5) 0.3890(3) 0.3947(3) 0.058(2) Uani 1 d . .
H53A H 1.1033(5) 0.3951(3) 0.4322(3) 0.070 Uiso 1 calc R .
C54 C 0.9614(5) 0.3822(3) 0.3971(2) 0.0516(14) Uani 1 d . .
H54A H 0.9267(5) 0.3823(3) 0.4360(2) 0.062 Uiso 1 calc R .
C55 C 0.9054(4) 0.3750(3) 0.3412(2) 0.0440(13) Uani 1 d . .
H55A H 0.8324(4) 0.3718(3) 0.3426(2) 0.053 Uiso 1 calc R .
C56 C 0.9546(3) 0.3725(2) 0.2848(2) 0.0340(10) Uani 1 d . .
C61 C 0.9440(4) 0.2859(3) 0.1015(2) 0.0384(11) Uani 1 d . .
H61A H 0.9192(4) 0.3384(3) 0.0814(2) 0.046 Uiso 1 calc R .
C62 C 0.9798(4) 0.2137(3) 0.0661(2) 0.0487(13) Uani 1 d . .
H62A H 0.9785(4) 0.2168(3) 0.0220(2) 0.058 Uiso 1 calc R .
C63 C 1.0175(4) 0.1370(3) 0.0957(3) 0.0480(14) Uani 1 d . .
H63A H 1.0423(4) 0.0880(3) 0.0716(3) 0.058 Uiso 1 calc R .
C64 C 1.0189(4) 0.1320(3) 0.1594(2) 0.0464(13) Uani 1 d . .
H64A H 1.0446(4) 0.0796(3) 0.1793(2) 0.056 Uiso 1 calc R .
C65 C 0.9825(3) 0.2041(3) 0.1955(2) 0.0382(11) Uani 1 d . .
H65A H 0.9838(3) 0.2003(3) 0.2396(2) 0.046 Uiso 1 calc R .
C66 C 0.9443(3) 0.2814(3) 0.1664(2) 0.0314(10) Uani 1 d . .
B1 B 0.5556(6) 0.2510(4) 0.3726(3) 0.062(2) Uiso 1 d . .

loop_
_atom_type_symbol
_atom_type_description
_atom_type_scat_dispersion_real
_atom_type_scat_dispersion_imag
_atom_type_scat_source
C C 0.0033 0.0016 'International Tables Vol C Tables 4.2.6.8 and 6.1.1.4'
H H 0.0000 0.0000 'International Tables Vol C Tables 4.2.6.8 and 6.1.1.4'
B B 0.0013 0.0007 'International Tables Vol C Tables 4.2.6.8 and 6.1.1.4'
P P 0.1023 0.0942 'International Tables Vol C Tables 4.2.6.8 and 6.1.1.4'
S S 0.1246 0.1234 'International Tables Vol C Tables 4.2.6.8 and 6.1.1.4'
Cu Cu 0.3201 1.2651 'International Tables Vol C Tables 4.2.6.8 and 6.1.1.4'

loop_
_geom_angle_atom_site_label_1
_geom_angle_atom_site_label_2
_geom_angle_atom_site_label_3
_geom_angle
_geom_angle_site_symmetry_1
_geom_angle_site_symmetry_3
_geom_angle_publ_flag
P1 Cu1 P2 113.50(5) . . ?
P1 Cu1 S1 116.21(5) . . ?
P2 Cu1 S1 110.17(5) . . ?
P1 Cu1 S2 117.19(4) . . ?
P2 Cu1 S2 102.63(4) . . ?
S1 Cu1 S2 95.04(4) . . ?
C1 S1 C2 102.1(3) . . ?
C1 S1 Cu1 110.4(2) . . ?
C2 S1 Cu1 109.9(2) . . ?
C4 S2 C3 100.9(2) . . ?
C4 S2 Cu1 105.6(2) . . ?
C3 S2 Cu1 115.5(2) . . ?
C36 P1 C16 101.9(2) . . ?
C36 P1 C26 101.7(2) . . ?
C16 P1 C26 105.3(2) . . ?
C36 P1 Cu1 116.45(13) . . ?
C16 P1 Cu1 115.5(2) . . ?
C26 P1 Cu1 114.20(15) . . ?
C66 P2 C56 103.5(2) . . ?
C66 P2 C46 104.8(2) . . ?
C56 P2 C46 101.0(2) . . ?
C66 P2 Cu1 107.29(14) . . ?
C56 P2 Cu1 115.92(15) . . ?
C46 P2 Cu1 122.4(2) . . ?
B1 C2 S1 116.7(4) . . ?
B1 C4 S2 115.8(4) . . ?
C6 C5 B1 124.5(13) . . ?
C6' C5 B1 124.3(9) . . ?
C8 C7 B1 114.2(6) . . ?
C12 C11 C16 121.1(6) . . ?
C13 C12 C11 119.6(7) . . ?
C14 C13 C12 120.6(6) . . ?
C13 C14 C15 119.7(6) . . ?
C16 C15 C14 120.7(6) . . ?
C15 C16 C11 118.3(5) . . ?
C15 C16 P1 124.7(4) . . ?
C11 C16 P1 117.0(4) . . ?
C22 C21 C26 119.5(5) . . ?
C23 C22 C21 121.6(5) . . ?
C22 C23 C24 119.9(5) . . ?
C23 C24 C25 119.1(5) . . ?
C26 C25 C24 121.5(4) . . ?
C25 C26 C21 118.4(5) . . ?
C25 C26 P1 123.8(3) . . ?
C21 C26 P1 117.6(4) . . ?
C32 C31 C36 121.3(5) . . ?
C33 C32 C31 119.7(5) . . ?
C34 C33 C32 119.9(4) . . ?
C33 C34 C35 120.4(5) . . ?
C34 C35 C36 121.4(5) . . ?
C35 C36 C31 117.3(4) . . ?
C35 C36 P1 125.2(3) . . ?
C31 C36 P1 117.3(3) . . ?
C46 C41 C42 118.3(5) . . ?
C43 C42 C41 121.9(5) . . ?
C42 C43 C44 119.5(5) . . ?
C43 C44 C45 120.5(6) . . ?
C46 C45 C44 120.5(5) . . ?
C45 C46 C41 119.2(4) . . ?
C45 C46 P2 124.6(3) . . ?
C41 C46 P2 116.1(4) . . ?
C52 C51 C56 121.1(5) . . ?
C51 C52 C53 119.0(5) . . ?
C54 C53 C52 121.0(5) . . ?
C53 C54 C55 119.2(5) . . ?
C56 C55 C54 121.1(5) . . ?
C55 C56 C51 118.6(4) . . ?
C55 C56 P2 119.3(4) . . ?
C51 C56 P2 122.0(4) . . ?
C62 C61 C66 120.5(4) . . ?
C61 C62 C63 119.8(5) . . ?
C64 C63 C62 120.2(4) . . ?
C63 C64 C65 120.4(4) . . ?
C66 C65 C64 120.0(4) . . ?
C65 C66 C61 119.0(4) . . ?
C65 C66 P2 119.5(3) . . ?
C61 C66 P2 120.7(3) . . ?
C7 B1 C5 109.9(7) . . ?
C7 B1 C4 111.0(5) . . ?
C5 B1 C4 105.2(6) . . ?
C7 B1 C2 110.7(5) . . ?
C5 B1 C2 108.2(6) . . ?
C4 B1 C2 111.6(5) . . ?

loop_
_geom_bond_atom_site_label_1
_geom_bond_atom_site_label_2
_geom_bond_distance
_geom_bond_site_symmetry_2
_geom_bond_publ_flag
Cu1 P1 2.2937(13) . ?
Cu1 P2 2.3181(13) . ?
Cu1 S1 2.3509(12) . ?
Cu1 S2 2.3705(11) . ?
S1 C1 1.815(5) . ?
S1 C2 1.815(5) . ?
S2 C4 1.819(5) . ?
S2 C3 1.820(5) . ?
P1 C36 1.828(4) . ?
P1 C16 1.837(5) . ?
P1 C26 1.840(5) . ?
P2 C66 1.834(4) . ?
P2 C56 1.839(5) . ?
P2 C46 1.844(4) . ?
C2 B1 1.670(8) . ?
C4 B1 1.663(8) . ?
C5 C6 1.12(2) . ?
C5 C6' 1.44(2) . ?
C5 B1 1.619(10) . ?
C7 C8 1.567(9) . ?
C7 B1 1.618(10) . ?
C11 C12 1.388(8) . ?
C11 C16 1.396(8) . ?
C12 C13 1.377(10) . ?
C13 C14 1.364(10) . ?
C14 C15 1.414(8) . ?
C15 C16 1.375(7) . ?
C21 C22 1.395(8) . ?
C21 C26 1.409(6) . ?
C22 C23 1.358(8) . ?
C23 C24 1.390(7) . ?
C24 C25 1.404(6) . ?
C25 C26 1.378(6) . ?
C31 C32 1.397(6) . ?
C31 C36 1.400(6) . ?
C32 C33 1.387(7) . ?
C33 C34 1.372(7) . ?
C34 C35 1.392(6) . ?
C35 C36 1.394(6) . ?
C41 C46 1.400(6) . ?
C41 C42 1.414(8) . ?
C42 C43 1.352(9) . ?
C43 C44 1.369(8) . ?
C44 C45 1.398(7) . ?
C45 C46 1.381(7) . ?
C51 C52 1.378(7) . ?
C51 C56 1.394(6) . ?
C52 C53 1.400(8) . ?
C53 C54 1.354(8) . ?
C54 C55 1.409(7) . ?
C55 C56 1.371(7) . ?
C61 C62 1.396(6) . ?
C61 C66 1.397(6) . ?
C62 C63 1.395(7) . ?
C63 C64 1.371(7) . ?
C64 C65 1.404(6) . ?
C65 C66 1.400(5) . ?
